data_2204181
loop_
_publ_author_name
'Jin-Chang Ding'
'Wen Feng'
'Hua-Yue Wu'
'Zi-Kai Pan'

_publ_section_title
;
 Ethyl (3,7-dimethyl-2,6-dioxo-2,3,6,7-tetrahydropurin-1-yl)acetate
;
_journal_issue 9
_journal_name_full 'Acta Crystallographica Section E'
_journal_page_first o1518
_journal_page_last o1519
_journal_paper_doi 10.1107/S1600536804017659
_journal_volume 60
_journal_year 2004
_chemical_formula_iupac 'C11 H14 N4 O4'
_chemical_formula_moiety 'C11 H14 N4 O4'
_chemical_formula_sum 'C11 H14 N4 O4'
_chemical_formula_weight 266.26
_chemical_name_systematic
;
ethyl (3,7-dimethyl-2,6-dioxo-2,3,6,7-tetrahydropurin-1-yl)acetate
;
_space_group_IT_number 14
_symmetry_cell_setting monoclinic
_symmetry_space_group_name_Hall '-P 2ybc'
_symmetry_space_group_name_H-M 'P 1 21/c 1'
_atom_sites_solution_hydrogens geom
_atom_sites_solution_primary direct
_atom_sites_solution_secondary difmap
_audit_creation_method SHELXL-97
_cell_angle_alpha 90.00
_cell_angle_beta 106.833(2)
_cell_angle_gamma 90.00
_cell_formula_units_Z 4
_cell_length_a 8.0564(3)
_cell_length_b 20.5089(9)
_cell_length_c 7.8112(3)
_cell_measurement_reflns_used 2072
_cell_measurement_temperature 298(2)
_cell_measurement_theta_max 25.02
_cell_measurement_theta_min 2.64
_cell_volume 1235.33(9)
_computing_cell_refinement 'SAINT (Bruker, 2002)'
_computing_data_collection 'SMART (Bruker, 2002)'
_computing_data_reduction SAINT
_computing_molecular_graphics 'XP (Bruker, 2002)'
_computing_publication_material SHELXL97
_computing_structure_refinement 'SHELXL97 (Sheldrick, 1997)'
_computing_structure_solution 'SHELXS97 (Sheldrick, 1997)'
_diffrn_ambient_temperature 298(2)
_diffrn_measured_fraction_theta_full 0.994
_diffrn_measured_fraction_theta_max 0.994
_diffrn_measurement_device_type 'Bruker SMART APEX area-detector'
_diffrn_measurement_method '\f and \w'
_diffrn_radiation_monochromator graphite
_diffrn_radiation_source 'fine-focus sealed tube'
_diffrn_radiation_type MoK\a
_diffrn_radiation_wavelength 0.71073
_diffrn_reflns_av_R_equivalents 0.0220
_diffrn_reflns_av_sigmaI/netI 0.0290
_diffrn_reflns_limit_h_max 9
_diffrn_reflns_limit_h_min -8
_diffrn_reflns_limit_k_max 14
_diffrn_reflns_limit_k_min -24
_diffrn_reflns_limit_l_max 9
_diffrn_reflns_limit_l_min -9
_diffrn_reflns_number 6424
_diffrn_reflns_theta_full 25.21
_diffrn_reflns_theta_max 25.21
_diffrn_reflns_theta_min 1.99
_diffrn_standards_decay_% 0
_diffrn_standards_interval_time 0
_diffrn_standards_number 0
_exptl_absorpt_coefficient_mu 0.111
_exptl_absorpt_correction_T_max 0.9731
_exptl_absorpt_correction_T_min 0.9717
_exptl_absorpt_correction_type integration
_exptl_absorpt_process_details '(SADABS; Bruker, 2002)'
_exptl_crystal_colour Colorless
_exptl_crystal_density_diffrn 1.432
_exptl_crystal_density_method 'not measured'
_exptl_crystal_description Block
_exptl_crystal_F_000 560
_exptl_crystal_size_max 0.25
_exptl_crystal_size_mid 0.23
_exptl_crystal_size_min 0.18
_refine_diff_density_max 0.184
_refine_diff_density_min -0.198
_refine_ls_extinction_method none
_refine_ls_goodness_of_fit_ref 1.052
_refine_ls_hydrogen_treatment constr
_refine_ls_matrix_type full
_refine_ls_number_parameters 175
_refine_ls_number_reflns 2214
_refine_ls_number_restraints 0
_refine_ls_restrained_S_all 1.052
_refine_ls_R_factor_all 0.0537
_refine_ls_R_factor_gt 0.0436
_refine_ls_shift/su_max 0.000
_refine_ls_shift/su_mean 0.000
_refine_ls_structure_factor_coef Fsqd
_refine_ls_weighting_details 'calc w = 1/[\s^2^(Fo^2^)+(0.0479P)^2^+0.3391P] where P = (Fo^2^+2Fc^2^)/3'
_refine_ls_weighting_scheme calc
_refine_ls_wR_factor_gt 0.1038
_refine_ls_wR_factor_ref 0.1093
_reflns_number_gt 1851
_reflns_number_total 2214
_reflns_threshold_expression I>2\s(I)
_cod_data_source_file hg6057.cif
_cod_data_source_block I
_cod_depositor_comments
;
The following automatic conversions were performed:
'_symmetry_cell_setting' value 'Monoclinic' changed to 'monoclinic'
according to '/home/saulius/struct/CIF-dictionaries/cif_core.dic'
dictionary named 'cif_core.dic' version 2.4.1 from
2010-06-29.

'_exptl_absorpt_correction_type' value 'Integration' changed
to 'integration' according to
'/home/saulius/struct/CIF-dictionaries/cif_core.dic' dictionary named
'cif_core.dic' version 2.4.1 from 2010-06-29.

Automatic conversion script
Id: cif_fix_enum 1527 2010-12-29 10:47:43Z saulius 

The following automatic conversions were performed:

'_symmetry_cell_setting' value 'Monoclinic' changed to 'monoclinic'
according to /home/saulius/struct/CIF-dictionaries/cif_core.dic
dictionary named 'cif_core.dic' version 2.4.1 from
2010-06-29.

'_exptl_absorpt_correction_type' value 'Integration'
changed to 'integration' according to
/home/saulius/struct/CIF-dictionaries/cif_core.dic dictionary named
'cif_core.dic' version 2.4.1 from 2010-06-29.

Automatic conversion script
Id: cif_fix_values 1715 2011-07-08 13:25:40Z adriana 
;
_cod_original_sg_symbol_H-M 'P 21/c'
_cod_database_code 2204181
_cod_database_fobs_code 2204181

loop_
_symmetry_equiv_pos_as_xyz
'x, y, z'
'-x, y+1/2, -z+1/2'
'-x, -y, -z'
'x, -y-1/2, z-1/2'

loop_
_atom_site_label
_atom_site_fract_x
_atom_site_fract_y
_atom_site_fract_z
_atom_site_U_iso_or_equiv
_atom_site_adp_type
_atom_site_calc_flag
_atom_site_refinement_flags
_atom_site_occupancy
_atom_site_type_symbol
O1 0.49224(15) 0.55382(6) 0.23372(17) 0.0485(4) Uani d . 1 O
O2 0.39159(18) 0.61915(7) -0.00284(18) 0.0586(4) Uani d . 1 O
O3 -0.09716(17) 0.56896(6) -0.09409(19) 0.0583(4) Uani d . 1 O
O4 0.28266(16) 0.71085(7) 0.27071(17) 0.0530(4) Uani d . 1 O
N1 0.08904(17) 0.64115(7) 0.09117(18) 0.0392(4) Uani d . 1 N
N2 0.04893(19) 0.75531(7) 0.06832(19) 0.0397(4) Uani d . 1 N
N3 -0.30918(18) 0.69059(8) -0.25553(19) 0.0433(4) Uani d . 1 N
N4 -0.2093(2) 0.79000(8) -0.1618(2) 0.0479(4) Uani d . 1 N
C1 0.7737(3) 0.50640(14) 0.3311(4) 0.0830(8) Uani d . 1 C
H1A 0.7945 0.5249 0.4483 0.124 Uiso calc R 1 H
H1B 0.8821 0.5011 0.3045 0.124 Uiso calc R 1 H
H1C 0.7186 0.4647 0.3273 0.124 Uiso calc R 1 H
C2 0.6590(2) 0.55062(10) 0.1964(3) 0.0561(5) Uani d . 1 C
H2A 0.7100 0.5938 0.2044 0.067 Uiso calc R 1 H
H2B 0.6440 0.5339 0.0766 0.067 Uiso calc R 1 H
C3 0.3718(2) 0.59009(8) 0.1226(2) 0.0405(4) Uani d . 1 C
C4 0.2052(2) 0.58803(9) 0.1738(3) 0.0449(5) Uani d . 1 C
H4A 0.1476 0.5467 0.1367 0.054 Uiso calc R 1 H
H4B 0.2314 0.5911 0.3028 0.054 Uiso calc R 1 H
C5 -0.0626(2) 0.62522(9) -0.0472(2) 0.0394(4) Uani d . 1 C
C6 -0.1572(2) 0.68221(9) -0.1184(2) 0.0364(4) Uani d . 1 C
C7 -0.1019(2) 0.74376(8) -0.0662(2) 0.0372(4) Uani d . 1 C
C8 0.1480(2) 0.70375(9) 0.1509(2) 0.0393(4) Uani d . 1 C
C9 0.1102(3) 0.82222(9) 0.1148(3) 0.0509(5) Uani d . 1 C
H9A 0.1830 0.8234 0.2362 0.076 Uiso calc R 1 H
H9B 0.0125 0.8505 0.1025 0.076 Uiso calc R 1 H
H9C 0.1750 0.8365 0.0362 0.076 Uiso calc R 1 H
C10 -0.4182(3) 0.63949(11) -0.3595(3) 0.0620(6) Uani d . 1 C
H10A -0.5062 0.6587 -0.4566 0.093 Uiso calc R 1 H
H10B -0.4718 0.6155 -0.2843 0.093 Uiso calc R 1 H
H10C -0.3484 0.6105 -0.4064 0.093 Uiso calc R 1 H
C11 -0.3327(2) 0.75491(10) -0.2739(3) 0.0511(5) Uani d . 1 C
H11 -0.4270 0.7736 -0.3578 0.061 Uiso calc R 1 H

loop_
_atom_site_aniso_label
_atom_site_aniso_U_11
_atom_site_aniso_U_22
_atom_site_aniso_U_33
_atom_site_aniso_U_12
_atom_site_aniso_U_13
_atom_site_aniso_U_23
O1 0.0385(7) 0.0487(8) 0.0524(8) 0.0096(6) 0.0041(6) 0.0069(6)
O2 0.0571(9) 0.0672(10) 0.0532(8) 0.0157(7) 0.0185(7) 0.0171(7)
O3 0.0541(8) 0.0341(8) 0.0748(10) -0.0018(6) -0.0001(7) -0.0026(7)
O4 0.0435(7) 0.0604(9) 0.0467(7) -0.0036(7) -0.0001(6) -0.0039(6)
N1 0.0345(8) 0.0366(8) 0.0432(8) 0.0030(6) 0.0058(6) 0.0031(7)
N2 0.0414(8) 0.0337(8) 0.0445(8) -0.0020(7) 0.0132(7) -0.0022(7)
N3 0.0331(8) 0.0504(10) 0.0439(8) 0.0047(7) 0.0069(6) 0.0022(7)
N4 0.0487(9) 0.0404(9) 0.0553(9) 0.0128(8) 0.0164(8) 0.0063(7)
C1 0.0490(13) 0.0827(18) 0.103(2) 0.0230(13) -0.0005(13) 0.0055(15)
C2 0.0395(10) 0.0489(12) 0.0768(14) 0.0035(9) 0.0116(10) -0.0062(11)
C3 0.0428(10) 0.0343(9) 0.0393(9) 0.0047(8) 0.0036(8) -0.0013(8)
C4 0.0415(10) 0.0406(11) 0.0485(10) 0.0049(8) 0.0068(8) 0.0096(8)
C5 0.0342(9) 0.0373(10) 0.0460(10) -0.0003(8) 0.0107(8) 0.0008(8)
C6 0.0307(8) 0.0389(10) 0.0390(9) 0.0026(7) 0.0092(7) 0.0015(7)
C7 0.0369(9) 0.0368(10) 0.0414(9) 0.0044(8) 0.0170(8) 0.0014(8)
C8 0.0364(9) 0.0445(11) 0.0380(9) -0.0008(8) 0.0125(8) -0.0005(8)
C9 0.0584(12) 0.0404(11) 0.0576(12) -0.0076(9) 0.0230(10) -0.0074(9)
C10 0.0435(11) 0.0707(15) 0.0616(13) -0.0063(11) -0.0009(9) -0.0059(11)
C11 0.0430(11) 0.0543(12) 0.0542(11) 0.0169(10) 0.0113(9) 0.0108(10)

loop_
_atom_type_symbol
_atom_type_description
_atom_type_scat_dispersion_real
_atom_type_scat_dispersion_imag
_atom_type_scat_source
C C 0.0033 0.0016 'International Tables Vol C Tables 4.2.6.8 and 6.1.1.4'
H H 0.0000 0.0000 'International Tables Vol C Tables 4.2.6.8 and 6.1.1.4'
N N 0.0061 0.0033 'International Tables Vol C Tables 4.2.6.8 and 6.1.1.4'
O O 0.0106 0.0060 'International Tables Vol C Tables 4.2.6.8 and 6.1.1.4'

loop_
_geom_angle_atom_site_label_1
_geom_angle_atom_site_label_2
_geom_angle_atom_site_label_3
_geom_angle
_geom_angle_publ_flag
C3 O1 C2 115.86(15) ?
C8 N1 C5 126.90(14) yes
C8 N1 C4 115.13(14) ?
C5 N1 C4 117.81(14) ?
C8 N2 C7 119.47(14) ?
C8 N2 C9 119.82(15) ?
C7 N2 C9 120.57(15) ?
C11 N3 C6 105.79(15) ?
C11 N3 C10 127.46(16) ?
C6 N3 C10 126.73(16) ?
C11 N4 C7 102.76(15) ?
C2 C1 H1A 109.5 ?
C2 C1 H1B 109.5 ?
H1A C1 H1B 109.5 ?
C2 C1 H1C 109.5 ?
H1A C1 H1C 109.5 ?
H1B C1 H1C 109.5 ?
O1 C2 C1 107.80(18) ?
O1 C2 H2A 110.1 ?
C1 C2 H2A 110.1 ?
O1 C2 H2B 110.1 ?
C1 C2 H2B 110.1 ?
H2A C2 H2B 108.5 ?
O2 C3 O1 124.74(17) ?
O2 C3 C4 124.81(16) ?
O1 C3 C4 110.42(15) ?
N1 C4 C3 111.57(14) ?
N1 C4 H4A 109.3 ?
C3 C4 H4A 109.3 ?
N1 C4 H4B 109.3 ?
C3 C4 H4B 109.3 ?
H4A C4 H4B 108.0 ?
O3 C5 N1 121.33(16) ?
O3 C5 C6 127.77(16) ?
N1 C5 C6 110.88(15) ?
C7 C6 N3 104.85(15) ?
C7 C6 C5 123.66(15) ?
N3 C6 C5 131.34(16) ?
N4 C7 C6 112.50(15) ?
N4 C7 N2 125.61(16) ?
C6 C7 N2 121.88(15) ?
O4 C8 N2 122.51(17) ?
O4 C8 N1 120.39(16) ?
N2 C8 N1 117.10(14) ?
N2 C9 H9A 109.5 ?
N2 C9 H9B 109.5 ?
H9A C9 H9B 109.5 ?
N2 C9 H9C 109.5 ?
H9A C9 H9C 109.5 ?
H9B C9 H9C 109.5 ?
N3 C10 H10A 109.5 ?
N3 C10 H10B 109.5 ?
H10A C10 H10B 109.5 ?
N3 C10 H10C 109.5 ?
H10A C10 H10C 109.5 ?
H10B C10 H10C 109.5 ?
N4 C11 N3 114.09(16) ?
N4 C11 H11 123.0 ?
N3 C11 H11 123.0 ?

loop_
_geom_bond_atom_site_label_1
_geom_bond_atom_site_label_2
_geom_bond_distance
O1 C3 1.327(2)
O1 C2 1.456(2)
O2 C3 1.196(2)
O3 C5 1.218(2)
O4 C8 1.219(2)
N1 C8 1.401(2)
N1 C5 1.415(2)
N1 C4 1.459(2)
N2 C8 1.369(2)
N2 C7 1.377(2)
N2 C9 1.468(2)
N3 C11 1.334(3)
N3 C6 1.384(2)
N3 C10 1.455(2)
N4 C11 1.330(3)
N4 C7 1.353(2)
C1 C2 1.490(3)
C1 H1A 0.9600
C1 H1B 0.9600
C1 H1C 0.9600
C2 H2A 0.9700
C2 H2B 0.9700
C3 C4 1.509(3)
C4 H4A 0.9700
C4 H4B 0.9700
C5 C6 1.418(2)
C6 C7 1.361(2)
C9 H9A 0.9600
C9 H9B 0.9600
C9 H9C 0.9600
C10 H10A 0.9600
C10 H10B 0.9600
C10 H10C 0.9600
C11 H11 0.9300

loop_
_geom_hbond_atom_site_label_D
_geom_hbond_atom_site_label_H
_geom_hbond_atom_site_label_A
_geom_hbond_site_symmetry_A
_geom_hbond_distance_DH
_geom_hbond_distance_HA
_geom_hbond_distance_DA
_geom_hbond_angle_DHA
_geom_hbond_publ_flag
C10 H10A O4 1_454 0.96 2.54 3.502(2) 175 yes
C9 H9A O2 4_576 0.96 2.53 3.404(2) 152 yes
C9 H9A O4 . 0.96 2.43 2.766(2) 100 yes
C4 H4A O3 3_565 0.97 2.41 3.346(2) 161 yes
C4 H4A O3 . 0.97 2.30 2.741(2) 107 yes
C2 H2A N4 4_676 0.97 2.61 3.516(3) 156 yes

loop_
_cod_related_entry_id
_cod_related_entry_database
_cod_related_entry_code
1 ChemSpider 589643
